data_4074515
loop_
_publ_author_name
'Li, Xiaofei'
'Duan, Lili'
'Song, Haibin'
'Ni, Chengbao'
'Cui, Chunming'

_publ_section_title
;
 Facile Generation of Aluminum 1,2-Dihydropyridyl and Hydroxyl Derivatives
 from an Aluminum Cyclopropene Analogue
;
_journal_issue 23
_journal_name_full Organometallics
_journal_page_first 5665
_journal_paper_doi 10.1021/om060722k
_journal_volume 25
_journal_year 2006
_chemical_formula_sum 'C42 H64 Al N3 Si2'
_chemical_formula_weight 694.12
_chemical_name_systematic
; 
 ? 
;
_space_group_IT_number 7
_symmetry_cell_setting monoclinic
_symmetry_space_group_name_Hall 'P -2yac'
_symmetry_space_group_name_H-M 'P 1 n 1'
_atom_sites_solution_hydrogens geom
_atom_sites_solution_primary direct
_atom_sites_solution_secondary difmap
_audit_creation_method SHELXL-97
_cell_angle_alpha 90.00
_cell_angle_beta 99.367(2)
_cell_angle_gamma 90.00
_cell_formula_units_Z 4
_cell_length_a 12.6554(17)
_cell_length_b 21.369(3)
_cell_length_c 16.374(2)
_cell_measurement_reflns_used 5483
_cell_measurement_temperature 294(2)
_cell_measurement_theta_max 23.19
_cell_measurement_theta_min 2.41
_cell_volume 4369.0(10)
_computing_cell_refinement 'Bruker SMART'
_computing_data_collection 'Bruker SMART'
_computing_data_reduction 'Bruker SAINT'
_computing_molecular_graphics 'Bruker SHELXTL'
_computing_publication_material 'Bruker SHELXTL'
_computing_structure_refinement 'SHELXL-97 (Sheldrick, 1997)'
_computing_structure_solution 'SHELXS-97 (Sheldrick, 1990)'
_diffrn_ambient_temperature 294(2)
_diffrn_measured_fraction_theta_full 0.993
_diffrn_measured_fraction_theta_max 0.993
_diffrn_measurement_device_type 'CCD area detector'
_diffrn_measurement_method 'phi and omega scans'
_diffrn_radiation_monochromator graphite
_diffrn_radiation_source 'fine-focus sealed tube'
_diffrn_radiation_type MoK\a
_diffrn_radiation_wavelength 0.71073
_diffrn_reflns_av_R_equivalents 0.0572
_diffrn_reflns_av_sigmaI/netI 0.0833
_diffrn_reflns_limit_h_max 9
_diffrn_reflns_limit_h_min -15
_diffrn_reflns_limit_k_max 24
_diffrn_reflns_limit_k_min -26
_diffrn_reflns_limit_l_max 20
_diffrn_reflns_limit_l_min -17
_diffrn_reflns_number 24627
_diffrn_reflns_theta_full 26.52
_diffrn_reflns_theta_max 26.52
_diffrn_reflns_theta_min 0.95
_exptl_absorpt_coefficient_mu 0.131
_exptl_absorpt_correction_T_max 1.000000
_exptl_absorpt_correction_T_min 0.667902
_exptl_absorpt_correction_type multi-scan
_exptl_absorpt_process_details SADABS
_exptl_crystal_density_diffrn 1.055
_exptl_crystal_density_meas ?
_exptl_crystal_density_method 'not measured'
_exptl_crystal_F_000 1512
_exptl_crystal_size_max 0.30
_exptl_crystal_size_mid 0.26
_exptl_crystal_size_min 0.20
_refine_diff_density_max 0.874
_refine_diff_density_min -0.261
_refine_diff_density_rms 0.056
_refine_ls_abs_structure_details 'Flack H D (1983), Acta Cryst. A39, 876-881'
_refine_ls_abs_structure_Flack -0.08(16)
_refine_ls_extinction_method none
_refine_ls_goodness_of_fit_ref 1.007
_refine_ls_hydrogen_treatment constr
_refine_ls_matrix_type full
_refine_ls_number_parameters 896
_refine_ls_number_reflns 12113
_refine_ls_number_restraints 26
_refine_ls_restrained_S_all 1.013
_refine_ls_R_factor_all 0.1182
_refine_ls_R_factor_gt 0.0642
_refine_ls_shift/su_max 0.002
_refine_ls_shift/su_mean 0.000
_refine_ls_structure_factor_coef Fsqd
_refine_ls_weighting_details 'calc w=1/[\s^2^(Fo^2^)+(0.0986P)^2^+1.4663P] where P=(Fo^2^+2Fc^2^)/3'
_refine_ls_weighting_scheme calc
_refine_ls_wR_factor_gt 0.1571
_refine_ls_wR_factor_ref 0.1929
_reflns_number_gt 7568
_reflns_number_total 12113
_reflns_threshold_expression >2sigma(I)
_cod_data_source_file om060722ksi20060809_123103.cif
_cod_data_source_block 051222b
_cod_depositor_comments
;
The following automatic conversions were performed:

'_symmetry_cell_setting' value 'Monoclinic' changed to 'monoclinic'
according to /home/saulius/struct/CIF-dictionaries/cif_core.dic
dictionary named 'cif_core.dic' version 2.4.1 from
2010-06-29.

'_exptl_absorpt_correction_type' value 'MULTI-SCAN'
changed to 'multi-scan' according to
/home/saulius/struct/CIF-dictionaries/cif_core.dic dictionary named
'cif_core.dic' version 2.4.1 from
2010-06-29.

'_refine_ls_hydrogen_treatment' value 'CONSTR' changed
to 'constr' according to
/home/saulius/struct/CIF-dictionaries/cif_core.dic dictionary named
'cif_core.dic' version 2.4.1 from 2010-06-29.

Automatic conversion script
Id: cif_fix_values 1715 2011-07-08 13:25:40Z adriana 

The following automatic conversions were performed:

'_exptl_crystal_density_meas' value 'NONE' was changed to '?' - the
value is perceived as not measured.

Automatic conversion script
Id: cif_fix_values 3008 2015-01-20 13:52:24Z robertas 
;
_cod_original_cell_volume 4369.2(10)
_cod_original_sg_symbol_H-M Pn
_cod_database_code 4074515

loop_
_symmetry_equiv_pos_as_xyz
'x, y, z'
'x+1/2, -y, z+1/2'

loop_
_atom_site_label
_atom_site_type_symbol
_atom_site_fract_x
_atom_site_fract_y
_atom_site_fract_z
_atom_site_U_iso_or_equiv
_atom_site_adp_type
_atom_site_occupancy
_atom_site_symmetry_multiplicity
_atom_site_calc_flag
_atom_site_refinement_flags
Al1 Al 0.59334(12) 0.85121(7) 0.30058(9) 0.0346(4) Uani 1 1 d .
Al2 Al 0.54703(12) 0.35484(7) 0.32965(9) 0.0329(3) Uani 1 1 d .
Si1 Si 0.38971(15) 0.92677(9) 0.18432(11) 0.0580(5) Uani 1 1 d .
Si2 Si 0.23955(16) 0.79569(12) 0.26593(12) 0.0740(6) Uani 1 1 d .
Si3 Si 0.45616(14) 0.42120(8) 0.14622(10) 0.0478(4) Uani 1 1 d .
Si4 Si 0.61336(17) 0.28753(9) 0.07763(11) 0.0624(5) Uani 1 1 d .
N1 N 0.6885(4) 0.8228(2) 0.2285(2) 0.0387(10) Uani 1 1 d .
N2 N 0.6912(4) 0.90835(19) 0.3630(3) 0.0409(11) Uani 1 1 d .
N3 N 0.5658(4) 0.7870(2) 0.3688(3) 0.0417(11) Uani 1 1 d .
N4 N 0.5993(3) 0.4157(2) 0.4122(3) 0.0366(10) Uani 1 1 d .
N5 N 0.4231(4) 0.3319(2) 0.3771(3) 0.0405(10) Uani 1 1 d .
N6 N 0.6410(4) 0.28879(19) 0.3368(3) 0.0397(10) Uani 1 1 d .
C1 C 0.8577(6) 0.7642(4) 0.2313(5) 0.071(2) Uani 1 1 d .
H1A H 0.8407 0.7219 0.2439 0.107 Uiso 1 1 calc R
H1B H 0.9311 0.7729 0.2540 0.107 Uiso 1 1 calc R
H1C H 0.8473 0.7697 0.1723 0.107 Uiso 1 1 calc R
C2 C 0.7854(5) 0.8087(3) 0.2683(4) 0.0494(14) Uani 1 1 d .
C3 C 0.8260(5) 0.8317(3) 0.3467(3) 0.0477(14) Uani 1 1 d .
H3 H 0.8860 0.8114 0.3750 0.057 Uiso 1 1 calc R
C4 C 0.7861(5) 0.8829(3) 0.3881(3) 0.0457(14) Uani 1 1 d .
C5 C 0.8547(6) 0.9038(3) 0.4685(4) 0.067(2) Uani 1 1 d .
H5A H 0.8328 0.9449 0.4828 0.100 Uiso 1 1 calc R
H5B H 0.9285 0.9049 0.4615 0.100 Uiso 1 1 calc R
H5C H 0.8461 0.8750 0.5119 0.100 Uiso 1 1 calc R
C6 C 0.6588(5) 0.8065(3) 0.1420(3) 0.0449(13) Uani 1 1 d .
C7 C 0.6769(5) 0.8497(3) 0.0809(4) 0.0516(15) Uani 1 1 d .
C8 C 0.6497(6) 0.8335(4) -0.0012(4) 0.0657(19) Uani 1 1 d .
H8 H 0.6628 0.8617 -0.0417 0.079 Uiso 1 1 calc R
C9 C 0.6033(6) 0.7762(4) -0.0250(4) 0.068(2) Uani 1 1 d .
H9 H 0.5857 0.7657 -0.0806 0.082 Uiso 1 1 calc R
C10 C 0.5840(5) 0.7353(3) 0.0350(4) 0.0611(18) Uani 1 1 d .
H10 H 0.5515 0.6972 0.0194 0.073 Uiso 1 1 calc R
C11 C 0.6114(5) 0.7490(3) 0.1184(4) 0.0517(15) Uani 1 1 d .
C12 C 0.5861(7) 0.6992(3) 0.1797(4) 0.074(2) Uani 1 1 d .
H12 H 0.6093 0.7152 0.2359 0.089 Uiso 1 1 calc R
C13 C 0.6475(10) 0.6378(4) 0.1702(6) 0.107(3) Uani 1 1 d .
H13A H 0.6323 0.6080 0.2106 0.160 Uiso 1 1 calc R
H13B H 0.7230 0.6461 0.1785 0.160 Uiso 1 1 calc R
H13C H 0.6253 0.6211 0.1157 0.160 Uiso 1 1 calc R
C14 C 0.4680(8) 0.6863(5) 0.1693(6) 0.107(3) Uani 1 1 d U
H14A H 0.4308 0.7240 0.1792 0.161 Uiso 1 1 calc R
H14B H 0.4546 0.6548 0.2080 0.161 Uiso 1 1 calc R
H14C H 0.4432 0.6720 0.1139 0.161 Uiso 1 1 calc R
C15 C 0.7286(6) 0.9133(3) 0.1042(4) 0.0663(19) Uani 1 1 d .
H15 H 0.7107 0.9253 0.1581 0.080 Uiso 1 1 calc R
C16 C 0.6837(9) 0.9642(4) 0.0412(5) 0.098(3) Uani 1 1 d .
H16A H 0.7149 1.0039 0.0588 0.147 Uiso 1 1 calc R
H16B H 0.6073 0.9665 0.0378 0.147 Uiso 1 1 calc R
H16C H 0.7009 0.9538 -0.0121 0.147 Uiso 1 1 calc R
C17 C 0.8499(7) 0.9100(5) 0.1129(6) 0.102(3) Uani 1 1 d .
H17A H 0.8697 0.8986 0.0607 0.153 Uiso 1 1 calc R
H17B H 0.8767 0.8792 0.1538 0.153 Uiso 1 1 calc R
H17C H 0.8801 0.9501 0.1298 0.153 Uiso 1 1 calc R
C18 C 0.6694(5) 0.9702(3) 0.3922(4) 0.0499(15) Uani 1 1 d .
C19 C 0.5961(6) 0.9777(3) 0.4478(4) 0.0576(17) Uani 1 1 d .
C20 C 0.5781(6) 1.0388(3) 0.4736(5) 0.074(2) Uani 1 1 d .
H20 H 0.5313 1.0449 0.5112 0.089 Uiso 1 1 calc R
C21 C 0.6271(8) 1.0900(4) 0.4454(6) 0.093(3) Uani 1 1 d .
H21 H 0.6133 1.1299 0.4637 0.111 Uiso 1 1 calc R
C22 C 0.6969(8) 1.0819(3) 0.3897(5) 0.081(3) Uani 1 1 d .
H22 H 0.7288 1.1167 0.3700 0.097 Uiso 1 1 calc R
C23 C 0.7204(6) 1.0223(3) 0.3623(4) 0.0638(19) Uani 1 1 d .
C24 C 0.7989(8) 1.0180(4) 0.3017(5) 0.085(3) Uani 1 1 d .
H24 H 0.7960 0.9752 0.2799 0.102 Uiso 1 1 calc R
C25 C 0.7691(10) 1.0629(4) 0.2279(6) 0.121(4) Uani 1 1 d .
H25A H 0.6968 1.0551 0.2018 0.182 Uiso 1 1 calc R
H25B H 0.8167 1.0563 0.1886 0.182 Uiso 1 1 calc R
H25C H 0.7754 1.1054 0.2472 0.182 Uiso 1 1 calc R
C26 C 0.9137(9) 1.0312(5) 0.3419(7) 0.116(3) Uani 1 1 d U
H26A H 0.9225 1.0752 0.3524 0.175 Uiso 1 1 calc R
H26B H 0.9617 1.0180 0.3055 0.175 Uiso 1 1 calc R
H26C H 0.9294 1.0086 0.3932 0.175 Uiso 1 1 calc R
C27 C 0.5383(6) 0.9246(3) 0.4819(4) 0.0633(18) Uani 1 1 d .
H27 H 0.5514 0.8867 0.4513 0.076 Uiso 1 1 calc R
C28 C 0.5821(10) 0.9129(5) 0.5733(5) 0.113(4) Uani 1 1 d .
H28A H 0.6561 0.9010 0.5792 0.169 Uiso 1 1 calc R
H28B H 0.5420 0.8799 0.5938 0.169 Uiso 1 1 calc R
H28C H 0.5756 0.9504 0.6044 0.169 Uiso 1 1 calc R
C29 C 0.4179(7) 0.9352(5) 0.4689(7) 0.113(4) Uani 1 1 d .
H29A H 0.4016 0.9677 0.5054 0.170 Uiso 1 1 calc R
H29B H 0.3827 0.8972 0.4805 0.170 Uiso 1 1 calc R
H29C H 0.3936 0.9474 0.4126 0.170 Uiso 1 1 calc R
C30 C 0.6265(5) 0.7601(2) 0.4371(3) 0.0484(14) Uani 1 1 d .
H30 H 0.6998 0.7562 0.4377 0.058 Uiso 1 1 calc R
C31 C 0.5861(6) 0.7391(3) 0.5033(4) 0.0613(18) Uani 1 1 d .
H31 H 0.6277 0.7165 0.5453 0.074 Uiso 1 1 calc R
C32 C 0.4763(6) 0.7532(3) 0.5058(4) 0.0632(19) Uani 1 1 d .
H32 H 0.4501 0.7479 0.5553 0.076 Uiso 1 1 calc R
C33 C 0.4113(5) 0.7734(3) 0.4404(4) 0.0562(16) Uani 1 1 d .
H33 H 0.3430 0.7877 0.4448 0.067 Uiso 1 1 calc R
C34 C 0.4507(5) 0.7727(3) 0.3565(3) 0.0482(15) Uani 1 1 d .
H34 H 0.4416 0.7300 0.3348 0.058 Uiso 1 1 calc R
C35 C 0.3876(5) 0.8161(3) 0.2922(3) 0.0476(14) Uani 1 1 d .
C36 C 0.4394(5) 0.8634(3) 0.2589(3) 0.0449(14) Uani 1 1 d .
C37 C 0.4888(8) 0.9917(4) 0.2034(5) 0.085(3) Uani 1 1 d .
H37A H 0.4935 1.0061 0.2594 0.128 Uiso 1 1 calc R
H37B H 0.4664 1.0256 0.1661 0.128 Uiso 1 1 calc R
H37C H 0.5577 0.9769 0.1945 0.128 Uiso 1 1 calc R
C38 C 0.2584(8) 0.9627(5) 0.1960(6) 0.106(3) Uani 1 1 d .
H38A H 0.2025 0.9322 0.1828 0.159 Uiso 1 1 calc R
H38B H 0.2443 0.9978 0.1592 0.159 Uiso 1 1 calc R
H38C H 0.2609 0.9766 0.2520 0.159 Uiso 1 1 calc R
C39 C 0.3896(7) 0.9015(4) 0.0762(4) 0.074(2) Uani 1 1 d .
H39A H 0.4614 0.8914 0.0688 0.111 Uiso 1 1 calc R
H39B H 0.3624 0.9346 0.0392 0.111 Uiso 1 1 calc R
H39C H 0.3450 0.8652 0.0647 0.111 Uiso 1 1 calc R
C40 C 0.2170(9) 0.7128(5) 0.2930(7) 0.118(3) Uani 1 1 d U
H40A H 0.1415 0.7045 0.2856 0.176 Uiso 1 1 calc R
H40B H 0.2480 0.7053 0.3497 0.176 Uiso 1 1 calc R
H40C H 0.2498 0.6856 0.2577 0.176 Uiso 1 1 calc R
C41 C 0.1563(7) 0.8471(6) 0.3255(6) 0.115(4) Uani 1 1 d .
H41A H 0.1303 0.8226 0.3672 0.172 Uiso 1 1 d R
H41B H 0.0968 0.8640 0.2882 0.172 Uiso 1 1 d R
H41C H 0.1998 0.8807 0.3513 0.172 Uiso 1 1 d R
C42 C 0.1859(7) 0.8010(5) 0.1524(5) 0.096(3) Uani 1 1 d .
H42A H 0.2263 0.7738 0.1224 0.144 Uiso 1 1 calc R
H42B H 0.1921 0.8433 0.1340 0.144 Uiso 1 1 calc R
H42C H 0.1120 0.7887 0.1427 0.144 Uiso 1 1 calc R
C43 C 0.6879(6) 0.4178(3) 0.5578(4) 0.0655(19) Uani 1 1 d .
H43A H 0.7490 0.3906 0.5645 0.098 Uiso 1 1 calc R
H43B H 0.6586 0.4190 0.6083 0.098 Uiso 1 1 calc R
H43C H 0.7092 0.4592 0.5445 0.098 Uiso 1 1 calc R
C44 C 0.6040(5) 0.3937(3) 0.4885(3) 0.0425(13) Uani 1 1 d .
C45 C 0.5361(5) 0.3461(3) 0.5077(3) 0.0491(14) Uani 1 1 d .
H45 H 0.5539 0.3284 0.5600 0.059 Uiso 1 1 calc R
C46 C 0.4451(5) 0.3218(3) 0.4584(4) 0.0498(14) Uani 1 1 d .
C47 C 0.3729(6) 0.2814(4) 0.5012(4) 0.077(2) Uani 1 1 d .
H47A H 0.2994 0.2918 0.4811 0.116 Uiso 1 1 calc R
H47B H 0.3882 0.2885 0.5598 0.116 Uiso 1 1 calc R
H47C H 0.3850 0.2381 0.4899 0.116 Uiso 1 1 calc R
C48 C 0.6479(5) 0.4774(3) 0.4022(3) 0.0422(13) Uani 1 1 d .
C49 C 0.5964(5) 0.5309(3) 0.4264(4) 0.0514(15) Uani 1 1 d .
C50 C 0.6439(7) 0.5888(3) 0.4162(4) 0.0648(19) Uani 1 1 d .
H50 H 0.6112 0.6250 0.4313 0.078 Uiso 1 1 calc R
C51 C 0.7362(7) 0.5936(3) 0.3848(4) 0.070(2) Uani 1 1 d .
H51 H 0.7666 0.6328 0.3801 0.084 Uiso 1 1 calc R
C52 C 0.7858(6) 0.5407(3) 0.3596(4) 0.0582(17) Uani 1 1 d .
H52 H 0.8493 0.5444 0.3383 0.070 Uiso 1 1 calc R
C53 C 0.7403(5) 0.4821(3) 0.3664(4) 0.0472(14) Uani 1 1 d .
C54 C 0.7988(5) 0.4254(3) 0.3391(4) 0.0525(15) Uani 1 1 d .
H54 H 0.7502 0.3895 0.3365 0.063 Uiso 1 1 calc R
C55 C 0.8990(6) 0.4095(4) 0.4003(5) 0.076(2) Uani 1 1 d .
H55A H 0.9489 0.4436 0.4031 0.114 Uiso 1 1 calc R
H55B H 0.9312 0.3724 0.3823 0.114 Uiso 1 1 calc R
H55C H 0.8801 0.4025 0.4540 0.114 Uiso 1 1 calc R
C56 C 0.8288(7) 0.4339(4) 0.2533(5) 0.084(2) Uani 1 1 d .
H56A H 0.8792 0.4677 0.2546 0.127 Uiso 1 1 calc R
H56B H 0.7657 0.4435 0.2143 0.127 Uiso 1 1 calc R
H56C H 0.8605 0.3961 0.2370 0.127 Uiso 1 1 calc R
C57 C 0.4919(6) 0.5300(3) 0.4607(4) 0.0656(19) Uani 1 1 d .
H57 H 0.4627 0.4875 0.4554 0.079 Uiso 1 1 calc R
C58 C 0.4103(7) 0.5745(4) 0.4129(6) 0.093(3) Uani 1 1 d .
H58A H 0.4344 0.6169 0.4225 0.140 Uiso 1 1 calc R
H58B H 0.3425 0.5693 0.4311 0.140 Uiso 1 1 calc R
H58C H 0.4026 0.5654 0.3548 0.140 Uiso 1 1 calc R
C59 C 0.5088(8) 0.5489(4) 0.5524(5) 0.096(3) Uani 1 1 d .
H59A H 0.5587 0.5206 0.5838 0.143 Uiso 1 1 calc R
H59B H 0.4416 0.5470 0.5724 0.143 Uiso 1 1 calc R
H59C H 0.5365 0.5907 0.5583 0.143 Uiso 1 1 calc R
C60 C 0.3186(4) 0.3148(3) 0.3314(3) 0.0483(15) Uani 1 1 d .
C61 C 0.3026(5) 0.2561(3) 0.2935(4) 0.0549(16) Uani 1 1 d .
C62 C 0.2015(5) 0.2417(4) 0.2501(4) 0.067(2) Uani 1 1 d .
H62 H 0.1895 0.2029 0.2246 0.081 Uiso 1 1 calc R
C63 C 0.1188(6) 0.2846(4) 0.2446(4) 0.076(2) Uani 1 1 d .
H63 H 0.0514 0.2744 0.2161 0.091 Uiso 1 1 calc R
C64 C 0.1360(5) 0.3417(4) 0.2808(4) 0.070(2) Uani 1 1 d .
H64 H 0.0795 0.3699 0.2766 0.084 Uiso 1 1 calc R
C65 C 0.2357(5) 0.3592(3) 0.3241(4) 0.0542(16) Uani 1 1 d .
C66 C 0.2504(6) 0.4248(3) 0.3620(4) 0.0675(19) Uani 1 1 d .
H66 H 0.3263 0.4355 0.3656 0.081 Uiso 1 1 calc R
C67 C 0.1869(7) 0.4745(4) 0.3078(6) 0.097(3) Uani 1 1 d .
H67A H 0.1120 0.4645 0.3003 0.146 Uiso 1 1 calc R
H67B H 0.2102 0.4757 0.2549 0.146 Uiso 1 1 calc R
H67C H 0.1985 0.5146 0.3341 0.146 Uiso 1 1 calc R
C68 C 0.2251(8) 0.4276(4) 0.4489(5) 0.096(3) Uani 1 1 d .
H68A H 0.1544 0.4113 0.4494 0.144 Uiso 1 1 calc R
H68B H 0.2284 0.4702 0.4677 0.144 Uiso 1 1 calc R
H68C H 0.2763 0.4029 0.4850 0.144 Uiso 1 1 calc R
C69 C 0.3883(6) 0.2057(3) 0.2976(5) 0.070(2) Uani 1 1 d .
H69 H 0.4556 0.2228 0.3271 0.084 Uiso 1 1 calc R
C70 C 0.4055(7) 0.1872(4) 0.2091(6) 0.096(3) Uani 1 1 d U
H70A H 0.4680 0.1613 0.2125 0.144 Uiso 1 1 calc R
H70B H 0.4151 0.2243 0.1781 0.144 Uiso 1 1 calc R
H70C H 0.3441 0.1646 0.1820 0.144 Uiso 1 1 calc R
C71 C 0.3613(8) 0.1479(4) 0.3427(6) 0.103(3) Uani 1 1 d .
H71A H 0.3605 0.1579 0.3998 0.154 Uiso 1 1 calc R
H71B H 0.4141 0.1162 0.3392 0.154 Uiso 1 1 calc R
H71C H 0.2920 0.1328 0.3179 0.154 Uiso 1 1 calc R
C72 C 0.7076(5) 0.2617(2) 0.4017(4) 0.0484(14) Uani 1 1 d .
H72 H 0.6859 0.2614 0.4533 0.058 Uiso 1 1 calc R
C73 C 0.8020(5) 0.2355(3) 0.3950(4) 0.0577(17) Uani 1 1 d .
H73 H 0.8392 0.2111 0.4371 0.069 Uiso 1 1 calc R
C74 C 0.8428(6) 0.2471(3) 0.3195(5) 0.0608(17) Uani 1 1 d .
H74 H 0.9148 0.2395 0.3176 0.073 Uiso 1 1 calc R
C75 C 0.7805(5) 0.2681(3) 0.2532(4) 0.0555(16) Uani 1 1 d .
H75 H 0.8086 0.2811 0.2069 0.067 Uiso 1 1 calc R
C76 C 0.6604(4) 0.2703(3) 0.2547(3) 0.0427(13) Uani 1 1 d .
H76 H 0.6328 0.2277 0.2447 0.051 Uiso 1 1 calc R
C77 C 0.5981(4) 0.3126(3) 0.1869(3) 0.0403(13) Uani 1 1 d .
C78 C 0.5383(4) 0.3605(2) 0.2092(3) 0.0363(12) Uani 1 1 d .
C79 C 0.3176(6) 0.3928(4) 0.1140(4) 0.070(2) Uani 1 1 d .
H79A H 0.2878 0.3808 0.1620 0.105 Uiso 1 1 calc R
H79B H 0.3181 0.3573 0.0781 0.105 Uiso 1 1 calc R
H79C H 0.2748 0.4255 0.0851 0.105 Uiso 1 1 calc R
C80 C 0.4494(7) 0.4892(3) 0.2164(5) 0.070(2) Uani 1 1 d .
H80A H 0.4029 0.5205 0.1881 0.105 Uiso 1 1 calc R
H80B H 0.5198 0.5064 0.2324 0.105 Uiso 1 1 calc R
H80C H 0.4221 0.4756 0.2648 0.105 Uiso 1 1 calc R
C81 C 0.5116(7) 0.4544(4) 0.0558(5) 0.083(2) Uani 1 1 d .
H81A H 0.5069 0.4236 0.0127 0.125 Uiso 1 1 calc R
H81B H 0.5851 0.4660 0.0730 0.125 Uiso 1 1 calc R
H81C H 0.4710 0.4907 0.0353 0.125 Uiso 1 1 calc R
C82 C 0.4831(8) 0.2898(4) 0.0032(5) 0.094(3) Uani 1 1 d .
H82A H 0.4951 0.2765 -0.0505 0.141 Uiso 1 1 calc R
H82B H 0.4556 0.3317 -0.0002 0.141 Uiso 1 1 calc R
H82C H 0.4324 0.2624 0.0225 0.141 Uiso 1 1 calc R
C83 C 0.7162(7) 0.3378(4) 0.0385(5) 0.084(2) Uani 1 1 d .
H83A H 0.7866 0.3244 0.0632 0.126 Uiso 1 1 calc R
H83B H 0.7059 0.3807 0.0528 0.126 Uiso 1 1 calc R
H83C H 0.7086 0.3339 -0.0206 0.126 Uiso 1 1 calc R
C84 C 0.6558(9) 0.2037(4) 0.0763(5) 0.098(3) Uani 1 1 d .
H84A H 0.6578 0.1910 0.0203 0.147 Uiso 1 1 calc R
H84B H 0.6057 0.1781 0.0992 0.147 Uiso 1 1 calc R
H84C H 0.7258 0.1991 0.1087 0.147 Uiso 1 1 calc R

loop_
_atom_site_aniso_label
_atom_site_aniso_U_11
_atom_site_aniso_U_22
_atom_site_aniso_U_33
_atom_site_aniso_U_23
_atom_site_aniso_U_13
_atom_site_aniso_U_12
Al1 0.0363(8) 0.0369(8) 0.0300(8) -0.0001(6) 0.0037(7) -0.0018(7)
Al2 0.0289(8) 0.0391(8) 0.0305(8) 0.0019(6) 0.0042(6) 0.0003(7)
Si1 0.0546(11) 0.0639(11) 0.0503(10) 0.0104(8) -0.0068(9) 0.0105(9)
Si2 0.0437(10) 0.1213(18) 0.0560(11) 0.0003(11) 0.0052(9) -0.0263(12)
Si3 0.0473(9) 0.0558(10) 0.0385(9) 0.0102(7) 0.0014(7) 0.0037(8)
Si4 0.0713(13) 0.0725(12) 0.0467(10) -0.0167(9) 0.0193(9) -0.0025(10)
N1 0.038(3) 0.047(3) 0.030(2) -0.0041(19) 0.0055(19) -0.004(2)
N2 0.045(3) 0.039(2) 0.037(2) 0.0003(19) 0.002(2) 0.000(2)
N3 0.047(3) 0.042(2) 0.038(2) 0.004(2) 0.009(2) -0.003(2)
N4 0.031(2) 0.042(2) 0.035(2) -0.0017(19) 0.0026(18) -0.002(2)
N5 0.031(2) 0.053(3) 0.038(2) 0.004(2) 0.0050(19) -0.003(2)
N6 0.040(3) 0.039(2) 0.040(2) -0.0015(19) 0.009(2) 0.005(2)
C1 0.057(4) 0.090(5) 0.069(5) -0.017(4) 0.017(4) 0.015(4)
C2 0.042(3) 0.060(4) 0.048(3) -0.003(3) 0.011(3) 0.001(3)
C3 0.042(3) 0.056(4) 0.045(3) 0.002(3) 0.005(3) 0.007(3)
C4 0.048(3) 0.048(3) 0.039(3) -0.005(2) 0.002(3) -0.003(3)
C5 0.063(5) 0.073(4) 0.054(4) -0.012(3) -0.022(3) 0.009(4)
C6 0.043(3) 0.058(4) 0.034(3) -0.006(3) 0.008(2) -0.002(3)
C7 0.045(3) 0.074(4) 0.038(3) 0.002(3) 0.014(3) -0.002(3)
C8 0.060(4) 0.099(5) 0.041(3) 0.008(3) 0.017(3) -0.001(4)
C9 0.054(4) 0.109(6) 0.040(4) -0.008(4) 0.003(3) 0.014(4)
C10 0.051(4) 0.082(5) 0.049(4) -0.022(3) 0.003(3) -0.005(4)
C11 0.047(4) 0.062(4) 0.048(3) -0.014(3) 0.012(3) 0.001(3)
C12 0.099(6) 0.072(5) 0.052(4) -0.028(3) 0.018(4) -0.031(4)
C13 0.149(10) 0.073(6) 0.093(7) -0.012(5) 0.005(6) 0.000(6)
C14 0.106(6) 0.113(6) 0.114(6) -0.048(5) 0.052(5) -0.054(5)
C15 0.070(5) 0.082(5) 0.049(4) 0.002(3) 0.019(3) -0.019(4)
C16 0.132(8) 0.090(6) 0.073(5) 0.020(4) 0.019(5) -0.024(6)
C17 0.071(6) 0.127(7) 0.109(7) 0.003(6) 0.017(5) -0.041(6)
C18 0.052(4) 0.045(3) 0.049(3) -0.009(3) -0.005(3) 0.002(3)
C19 0.056(4) 0.051(4) 0.060(4) -0.020(3) -0.008(3) 0.003(3)
C20 0.067(5) 0.060(5) 0.090(5) -0.022(4) -0.001(4) 0.015(4)
C21 0.094(7) 0.053(5) 0.115(7) -0.029(5) -0.029(6) 0.010(5)
C22 0.124(8) 0.034(4) 0.073(5) -0.004(3) -0.019(5) -0.004(4)
C23 0.076(5) 0.049(4) 0.058(4) 0.002(3) -0.015(4) -0.013(3)
C24 0.119(8) 0.063(5) 0.074(5) 0.002(4) 0.017(5) -0.025(5)
C25 0.169(11) 0.100(7) 0.085(6) 0.022(5) -0.012(7) -0.066(7)
C26 0.099(6) 0.133(7) 0.119(7) 0.010(6) 0.022(5) -0.019(6)
C27 0.067(5) 0.064(4) 0.062(4) -0.023(3) 0.021(4) 0.000(4)
C28 0.140(10) 0.113(7) 0.080(6) -0.005(5) 0.003(6) -0.040(7)
C29 0.066(6) 0.119(7) 0.162(10) -0.065(7) 0.040(6) -0.010(5)
C30 0.063(4) 0.039(3) 0.041(3) 0.003(2) 0.003(3) 0.004(3)
C31 0.082(5) 0.053(4) 0.047(4) 0.007(3) 0.004(3) 0.001(4)
C32 0.083(5) 0.065(4) 0.043(4) 0.005(3) 0.017(4) -0.020(4)
C33 0.053(4) 0.079(4) 0.040(3) 0.007(3) 0.017(3) -0.005(3)
C34 0.055(4) 0.052(3) 0.037(3) 0.001(2) 0.008(3) -0.018(3)
C35 0.048(3) 0.061(4) 0.033(3) -0.004(3) 0.005(3) -0.005(3)
C36 0.041(3) 0.056(4) 0.038(3) -0.002(3) 0.005(2) 0.004(3)
C37 0.098(7) 0.064(5) 0.087(6) 0.017(4) -0.007(5) -0.004(5)
C38 0.087(7) 0.116(7) 0.107(7) 0.016(6) -0.003(6) 0.047(6)
C39 0.078(5) 0.094(5) 0.046(4) 0.006(3) -0.004(4) -0.004(4)
C40 0.089(6) 0.136(7) 0.123(7) 0.011(5) 0.002(5) -0.059(5)
C41 0.047(5) 0.204(11) 0.098(7) 0.003(7) 0.024(5) 0.003(6)
C42 0.068(5) 0.139(8) 0.072(5) -0.006(5) -0.013(4) -0.033(6)
C43 0.062(4) 0.079(5) 0.049(4) -0.001(3) -0.012(3) -0.010(4)
C44 0.040(3) 0.053(3) 0.033(3) -0.005(2) 0.002(2) 0.000(3)
C45 0.049(3) 0.064(4) 0.032(3) 0.007(3) 0.002(3) 0.001(3)
C46 0.046(3) 0.062(4) 0.044(3) 0.006(3) 0.016(3) -0.006(3)
C47 0.073(5) 0.101(6) 0.062(4) 0.019(4) 0.023(4) -0.032(4)
C48 0.043(3) 0.046(3) 0.036(3) -0.005(2) 0.001(2) -0.002(3)
C49 0.051(4) 0.044(3) 0.054(4) -0.010(3) -0.006(3) 0.003(3)
C50 0.082(5) 0.042(4) 0.065(4) -0.016(3) -0.006(4) 0.008(4)
C51 0.087(6) 0.054(4) 0.066(5) 0.003(3) 0.006(4) -0.010(4)
C52 0.063(4) 0.055(4) 0.056(4) -0.002(3) 0.009(3) -0.017(3)
C53 0.044(3) 0.045(3) 0.051(3) -0.004(3) 0.001(3) -0.003(3)
C54 0.044(4) 0.055(4) 0.062(4) -0.007(3) 0.019(3) -0.010(3)
C55 0.063(5) 0.075(5) 0.086(5) -0.014(4) 0.000(4) 0.012(4)
C56 0.080(6) 0.097(6) 0.084(6) -0.028(4) 0.036(5) -0.021(5)
C57 0.063(5) 0.060(4) 0.075(5) -0.020(3) 0.015(4) 0.007(4)
C58 0.074(6) 0.082(5) 0.118(7) -0.035(5) -0.004(5) 0.029(5)
C59 0.094(7) 0.120(7) 0.079(6) -0.017(5) 0.032(5) 0.016(6)
C60 0.030(3) 0.078(4) 0.040(3) 0.007(3) 0.013(2) -0.005(3)
C61 0.043(3) 0.066(4) 0.057(4) -0.009(3) 0.012(3) -0.011(3)
C62 0.043(4) 0.101(5) 0.058(4) -0.012(4) 0.011(3) -0.025(4)
C63 0.037(4) 0.130(7) 0.059(4) 0.004(5) -0.001(3) -0.020(4)
C64 0.030(3) 0.117(6) 0.062(4) 0.001(4) 0.005(3) 0.000(4)
C65 0.034(3) 0.082(4) 0.049(3) 0.009(3) 0.013(3) 0.006(3)
C66 0.040(4) 0.088(5) 0.075(5) 0.000(4) 0.010(3) 0.010(4)
C67 0.055(5) 0.100(6) 0.133(8) 0.022(6) 0.003(5) 0.014(5)
C68 0.090(7) 0.123(7) 0.082(6) -0.018(5) 0.034(5) 0.012(6)
C69 0.049(4) 0.073(5) 0.090(5) -0.019(4) 0.013(4) -0.012(4)
C70 0.090(5) 0.100(5) 0.108(6) -0.040(5) 0.046(5) -0.029(5)
C71 0.082(6) 0.098(7) 0.127(8) 0.025(6) 0.013(6) 0.004(5)
C72 0.049(4) 0.039(3) 0.053(3) 0.008(3) -0.002(3) 0.000(3)
C73 0.043(4) 0.047(3) 0.078(5) 0.010(3) -0.006(3) 0.013(3)
C74 0.043(3) 0.054(4) 0.085(5) -0.008(3) 0.010(4) 0.007(3)
C75 0.045(4) 0.057(4) 0.067(4) -0.002(3) 0.016(3) 0.007(3)
C76 0.036(3) 0.039(3) 0.054(3) -0.004(2) 0.012(3) 0.004(2)
C77 0.038(3) 0.052(3) 0.033(3) -0.004(2) 0.012(2) -0.007(3)
C78 0.034(3) 0.041(3) 0.033(3) 0.001(2) 0.004(2) -0.001(2)
C79 0.054(4) 0.097(5) 0.053(4) 0.007(4) -0.009(3) -0.002(4)
C80 0.074(5) 0.063(4) 0.071(5) 0.005(3) 0.003(4) 0.017(4)
C81 0.100(7) 0.094(6) 0.057(4) 0.029(4) 0.015(4) -0.004(5)
C82 0.099(7) 0.117(7) 0.060(5) -0.031(5) -0.004(5) -0.018(6)
C83 0.086(6) 0.102(6) 0.072(5) -0.001(4) 0.038(4) -0.001(5)
C84 0.130(9) 0.086(6) 0.080(6) -0.037(4) 0.024(5) 0.021(6)

loop_
_atom_type_symbol
_atom_type_description
_atom_type_scat_dispersion_real
_atom_type_scat_dispersion_imag
_atom_type_scat_source
C C 0.0033 0.0016 'International Tables Vol C Tables 4.2.6.8 and 6.1.1.4'
H H 0.0000 0.0000 'International Tables Vol C Tables 4.2.6.8 and 6.1.1.4'
N N 0.0061 0.0033 'International Tables Vol C Tables 4.2.6.8 and 6.1.1.4'
Al Al 0.0645 0.0514 'International Tables Vol C Tables 4.2.6.8 and 6.1.1.4'
Si Si 0.0817 0.0704 'International Tables Vol C Tables 4.2.6.8 and 6.1.1.4'

loop_
_geom_angle_atom_site_label_1
_geom_angle_atom_site_label_2
_geom_angle_atom_site_label_3
_geom_angle
N3 Al1 N2 108.8(2)
N3 Al1 N1 109.8(2)
N2 Al1 N1 96.5(2)
N3 Al1 C36 92.0(2)
N2 Al1 C36 128.2(2)
N1 Al1 C36 120.8(2)
N6 Al2 N4 109.3(2)
N6 Al2 N5 109.9(2)
N4 Al2 N5 95.7(2)
N6 Al2 C78 92.4(2)
N4 Al2 C78 128.7(2)
N5 Al2 C78 120.4(2)
C39 Si1 C37 105.9(4)
C39 Si1 C36 111.2(3)
C37 Si1 C36 106.6(3)
C39 Si1 C38 110.8(4)
C37 Si1 C38 105.2(5)
C36 Si1 C38 116.3(4)
C40 Si2 C42 104.4(4)
C40 Si2 C41 108.0(5)
C42 Si2 C41 109.4(5)
C40 Si2 C35 110.4(4)
C42 Si2 C35 113.2(3)
C41 Si2 C35 111.0(4)
C79 Si3 C80 107.2(4)
C79 Si3 C78 110.3(3)
C80 Si3 C78 106.2(3)
C79 Si3 C81 110.9(4)
C80 Si3 C81 104.6(4)
C78 Si3 C81 116.9(3)
C84 Si4 C83 109.1(4)
C84 Si4 C82 103.9(4)
C83 Si4 C82 110.3(4)
C84 Si4 C77 110.6(3)
C83 Si4 C77 109.9(3)
C82 Si4 C77 112.8(3)
C2 N1 C6 119.8(5)
C2 N1 Al1 113.2(4)
C6 N1 Al1 126.1(4)
C4 N2 C18 119.1(5)
C4 N2 Al1 112.3(4)
C18 N2 Al1 128.1(4)
C30 N3 C34 115.7(5)
C30 N3 Al1 132.1(4)
C34 N3 Al1 110.7(3)
C44 N4 C48 117.8(4)
C44 N4 Al2 112.4(4)
C48 N4 Al2 129.2(3)
C46 N5 C60 119.8(5)
C46 N5 Al2 113.2(4)
C60 N5 Al2 126.1(3)
C72 N6 C76 115.1(5)
C72 N6 Al2 133.1(4)
C76 N6 Al2 110.7(3)
C2 C1 H1A 109.5
C2 C1 H1B 109.5
H1A C1 H1B 109.5
C2 C1 H1C 109.5
H1A C1 H1C 109.5
H1B C1 H1C 109.5
N1 C2 C3 123.0(5)
N1 C2 C1 121.2(5)
C3 C2 C1 115.8(6)
C2 C3 C4 127.3(6)
C2 C3 H3 116.4
C4 C3 H3 116.4
N2 C4 C3 122.9(5)
N2 C4 C5 120.6(5)
C3 C4 C5 116.2(5)
C4 C5 H5A 109.5
C4 C5 H5B 109.5
H5A C5 H5B 109.5
C4 C5 H5C 109.5
H5A C5 H5C 109.5
H5B C5 H5C 109.5
C11 C6 C7 119.5(5)
C11 C6 N1 121.0(5)
C7 C6 N1 119.5(5)
C8 C7 C6 119.1(6)
C8 C7 C15 119.8(6)
C6 C7 C15 121.2(5)
C7 C8 C9 121.6(6)
C7 C8 H8 119.2
C9 C8 H8 119.2
C10 C9 C8 118.7(6)
C10 C9 H9 120.7
C8 C9 H9 120.7
C9 C10 C11 122.0(7)
C9 C10 H10 119.0
C11 C10 H10 119.0
C10 C11 C6 119.1(6)
C10 C11 C12 117.1(6)
C6 C11 C12 123.8(5)
C14 C12 C11 111.3(7)
C14 C12 C13 109.9(7)
C11 C12 C13 111.2(7)
C14 C12 H12 108.1
C11 C12 H12 108.1
C13 C12 H12 108.1
C12 C13 H13A 109.5
C12 C13 H13B 109.5
H13A C13 H13B 109.5
C12 C13 H13C 109.5
H13A C13 H13C 109.5
H13B C13 H13C 109.5
C12 C14 H14A 109.5
C12 C14 H14B 109.5
H14A C14 H14B 109.5
C12 C14 H14C 109.5
H14A C14 H14C 109.5
H14B C14 H14C 109.5
C17 C15 C7 111.5(7)
C17 C15 C16 110.6(7)
C7 C15 C16 111.3(6)
C17 C15 H15 107.8
C7 C15 H15 107.8
C16 C15 H15 107.8
C15 C16 H16A 109.5
C15 C16 H16B 109.5
H16A C16 H16B 109.5
C15 C16 H16C 109.5
H16A C16 H16C 109.5
H16B C16 H16C 109.5
C15 C17 H17A 109.5
C15 C17 H17B 109.5
H17A C17 H17B 109.5
C15 C17 H17C 109.5
H17A C17 H17C 109.5
H17B C17 H17C 109.5
C19 C18 C23 121.3(6)
C19 C18 N2 119.8(6)
C23 C18 N2 118.8(6)
C20 C19 C18 117.2(7)
C20 C19 C27 118.5(7)
C18 C19 C27 124.3(5)
C21 C20 C19 122.4(8)
C21 C20 H20 118.8
C19 C20 H20 118.8
C20 C21 C22 119.6(7)
C20 C21 H21 120.2
C22 C21 H21 120.2
C21 C22 C23 121.3(8)
C21 C22 H22 119.3
C23 C22 H22 119.3
C22 C23 C18 118.2(8)
C22 C23 C24 117.5(7)
C18 C23 C24 124.3(6)
C23 C24 C26 112.7(7)
C23 C24 C25 111.9(8)
C26 C24 C25 108.6(8)
C23 C24 H24 107.8
C26 C24 H24 107.8
C25 C24 H24 107.8
C24 C25 H25A 109.5
C24 C25 H25B 109.5
H25A C25 H25B 109.5
C24 C25 H25C 109.5
H25A C25 H25C 109.5
H25B C25 H25C 109.5
C24 C26 H26A 109.5
C24 C26 H26B 109.5
H26A C26 H26B 109.5
C24 C26 H26C 109.5
H26A C26 H26C 109.5
H26B C26 H26C 109.5
C19 C27 C29 111.8(7)
C19 C27 C28 111.4(6)
C29 C27 C28 110.9(8)
C19 C27 H27 107.5
C29 C27 H27 107.5
C28 C27 H27 107.5
C27 C28 H28A 109.5
C27 C28 H28B 109.5
H28A C28 H28B 109.5
C27 C28 H28C 109.5
H28A C28 H28C 109.5
H28B C28 H28C 109.5
C27 C29 H29A 109.5
C27 C29 H29B 109.5
H29A C29 H29B 109.5
C27 C29 H29C 109.5
H29A C29 H29C 109.5
H29B C29 H29C 109.5
C31 C30 N3 123.9(6)
C31 C30 H30 118.0
N3 C30 H30 118.0
C30 C31 C32 116.8(6)
C30 C31 H31 121.6
C32 C31 H31 121.6
C33 C32 C31 121.9(6)
C33 C32 H32 119.0
C31 C32 H32 119.0
C32 C33 C34 118.4(6)
C32 C33 H33 120.8
C34 C33 H33 120.8
N3 C34 C35 111.3(5)
N3 C34 C33 109.5(5)
C35 C34 C33 113.7(5)
N3 C34 H34 107.3
C35 C34 H34 107.3
C33 C34 H34 107.3
C36 C35 C34 119.6(5)
C36 C35 Si2 126.7(4)
C34 C35 Si2 113.7(4)
C35 C36 Si1 131.8(5)
C35 C36 Al1 106.0(4)
Si1 C36 Al1 122.1(3)
Si1 C37 H37A 109.5
Si1 C37 H37B 109.5
H37A C37 H37B 109.5
Si1 C37 H37C 109.5
H37A C37 H37C 109.5
H37B C37 H37C 109.5
Si1 C38 H38A 109.5
Si1 C38 H38B 109.5
H38A C38 H38B 109.5
Si1 C38 H38C 109.5
H38A C38 H38C 109.5
H38B C38 H38C 109.5
Si1 C39 H39A 109.5
Si1 C39 H39B 109.5
H39A C39 H39B 109.5
Si1 C39 H39C 109.5
H39A C39 H39C 109.5
H39B C39 H39C 109.5
Si2 C40 H40A 109.5
Si2 C40 H40B 109.5
H40A C40 H40B 109.5
Si2 C40 H40C 109.5
H40A C40 H40C 109.5
H40B C40 H40C 109.5
Si2 C41 H41A 109.5
Si2 C41 H41B 109.5
H41A C41 H41B 109.5
Si2 C41 H41C 109.5
H41A C41 H41C 109.5
H41B C41 H41C 109.5
Si2 C42 H42A 109.5
Si2 C42 H42B 109.5
H42A C42 H42B 109.5
Si2 C42 H42C 109.5
H42A C42 H42C 109.5
H42B C42 H42C 109.5
C44 C43 H43A 109.5
C44 C43 H43B 109.5
H43A C43 H43B 109.5
C44 C43 H43C 109.5
H43A C43 H43C 109.5
H43B C43 H43C 109.5
N4 C44 C45 122.3(5)
N4 C44 C43 120.2(5)
C45 C44 C43 117.4(5)
C46 C45 C44 128.3(5)
C46 C45 H45 115.9
C44 C45 H45 115.9
N5 C46 C45 122.4(5)
N5 C46 C47 120.8(6)
C45 C46 C47 116.7(5)
C46 C47 H47A 109.5
C46 C47 H47B 109.5
H47A C47 H47B 109.5
C46 C47 H47C 109.5
H47A C47 H47C 109.5
H47B C47 H47C 109.5
C53 C48 C49 121.3(5)
C53 C48 N4 120.3(5)
C49 C48 N4 118.4(5)
C50 C49 C48 117.3(6)
C50 C49 C57 118.2(6)
C48 C49 C57 124.5(6)
C51 C50 C49 121.8(6)
C51 C50 H50 119.1
C49 C50 H50 119.1
C50 C51 C52 120.7(7)
C50 C51 H51 119.7
C52 C51 H51 119.7
C51 C52 C53 119.8(7)
C51 C52 H52 120.1
C53 C52 H52 120.1
C52 C53 C48 119.1(6)
C52 C53 C54 117.6(6)
C48 C53 C54 123.2(5)
C55 C54 C56 109.1(6)
C55 C54 C53 112.1(5)
C56 C54 C53 112.4(6)
C55 C54 H54 107.6
C56 C54 H54 107.6
C53 C54 H54 107.6
C54 C55 H55A 109.5
C54 C55 H55B 109.5
H55A C55 H55B 109.5
C54 C55 H55C 109.5
H55A C55 H55C 109.5
H55B C55 H55C 109.5
C54 C56 H56A 109.5
C54 C56 H56B 109.5
H56A C56 H56B 109.5
C54 C56 H56C 109.5
H56A C56 H56C 109.5
H56B C56 H56C 109.5
C49 C57 C58 111.2(7)
C49 C57 C59 111.6(6)
C58 C57 C59 108.3(6)
C49 C57 H57 108.6
C58 C57 H57 108.6
C59 C57 H57 108.6
C57 C58 H58A 109.5
C57 C58 H58B 109.5
H58A C58 H58B 109.5
C57 C58 H58C 109.5
H58A C58 H58C 109.5
H58B C58 H58C 109.5
C57 C59 H59A 109.5
C57 C59 H59B 109.5
H59A C59 H59B 109.5
C57 C59 H59C 109.5
H59A C59 H59C 109.5
H59B C59 H59C 109.5
C61 C60 C65 121.0(6)
C61 C60 N5 120.5(5)
C65 C60 N5 118.4(6)
C62 C61 C60 118.6(6)
C62 C61 C69 117.1(6)
C60 C61 C69 124.3(6)
C63 C62 C61 120.6(7)
C63 C62 H62 119.7
C61 C62 H62 119.7
C64 C63 C62 120.1(7)
C64 C63 H63 120.0
C62 C63 H63 120.0
C63 C64 C65 122.1(7)
C63 C64 H64 118.9
C65 C64 H64 118.9
C64 C65 C60 117.5(6)
C64 C65 C66 119.5(6)
C60 C65 C66 123.0(6)
C68 C66 C67 110.4(7)
C68 C66 C65 112.8(7)
C67 C66 C65 112.6(6)
C68 C66 H66 106.9
C67 C66 H66 106.9
C65 C66 H66 106.9
C66 C67 H67A 109.5
C66 C67 H67B 109.5
H67A C67 H67B 109.5
C66 C67 H67C 109.5
H67A C67 H67C 109.5
H67B C67 H67C 109.5
C66 C68 H68A 109.5
C66 C68 H68B 109.5
H68A C68 H68B 109.5
C66 C68 H68C 109.5
H68A C68 H68C 109.5
H68B C68 H68C 109.5
C71 C69 C61 112.6(7)
C71 C69 C70 109.1(7)
C61 C69 C70 110.2(7)
C71 C69 H69 108.2
C61 C69 H69 108.2
C70 C69 H69 108.2
C69 C70 H70A 109.5
C69 C70 H70B 109.5
H70A C70 H70B 109.5
C69 C70 H70C 109.5
H70A C70 H70C 109.5
H70B C70 H70C 109.5
C69 C71 H71A 109.5
C69 C71 H71B 109.5
H71A C71 H71B 109.5
C69 C71 H71C 109.5
H71A C71 H71C 109.5
H71B C71 H71C 109.5
C73 C72 N6 123.8(6)
C73 C72 H72 118.1
N6 C72 H72 118.1
C72 C73 C74 116.7(6)
C72 C73 H73 121.7
C74 C73 H73 121.7
C75 C74 C73 121.3(6)
C75 C74 H74 119.4
C73 C74 H74 119.4
C74 C75 C76 117.5(6)
C74 C75 H75 121.2
C76 C75 H75 121.2
N6 C76 C75 110.0(5)
N6 C76 C77 111.2(4)
C75 C76 C77 113.5(5)
N6 C76 H76 107.3
C75 C76 H76 107.3
C77 C76 H76 107.3
C78 C77 C76 119.3(4)
C78 C77 Si4 127.6(4)
C76 C77 Si4 113.1(4)
C77 C78 Si3 131.4(4)
C77 C78 Al2 106.3(4)
Si3 C78 Al2 122.3(3)
Si3 C79 H79A 109.5
Si3 C79 H79B 109.5
H79A C79 H79B 109.5
Si3 C79 H79C 109.5
H79A C79 H79C 109.5
H79B C79 H79C 109.5
Si3 C80 H80A 109.5
Si3 C80 H80B 109.5
H80A C80 H80B 109.5
Si3 C80 H80C 109.5
H80A C80 H80C 109.5
H80B C80 H80C 109.5
Si3 C81 H81A 109.5
Si3 C81 H81B 109.5
H81A C81 H81B 109.5
Si3 C81 H81C 109.5
H81A C81 H81C 109.5
H81B C81 H81C 109.5
Si4 C82 H82A 109.5
Si4 C82 H82B 109.5
H82A C82 H82B 109.5
Si4 C82 H82C 109.5
H82A C82 H82C 109.5
H82B C82 H82C 109.5
Si4 C83 H83A 109.5
Si4 C83 H83B 109.5
H83A C83 H83B 109.5
Si4 C83 H83C 109.5
H83A C83 H83C 109.5
H83B C83 H83C 109.5
Si4 C84 H84A 109.5
Si4 C84 H84B 109.5
H84A C84 H84B 109.5
Si4 C84 H84C 109.5
H84A C84 H84C 109.5
H84B C84 H84C 109.5

loop_
_geom_bond_atom_site_label_1
_geom_bond_atom_site_label_2
_geom_bond_distance
Al1 N3 1.838(4)
Al1 N2 1.913(5)
Al1 N1 1.916(5)
Al1 C36 1.974(6)
Al2 N6 1.837(4)
Al2 N4 1.915(4)
Al2 N5 1.923(5)
Al2 C78 1.961(5)
Si1 C39 1.850(7)
Si1 C37 1.862(8)
Si1 C36 1.863(6)
Si1 C38 1.869(9)
Si2 C40 1.860(10)
Si2 C42 1.876(8)
Si2 C41 1.898(10)
Si2 C35 1.903(6)
Si3 C79 1.850(7)
Si3 C80 1.863(7)
Si3 C78 1.865(5)
Si3 C81 1.878(7)
Si4 C84 1.871(8)
Si4 C83 1.878(8)
Si4 C82 1.884(9)
Si4 C77 1.908(5)
N1 C2 1.327(7)
N1 C6 1.448(6)
N2 C4 1.322(7)
N2 C18 1.448(7)
N3 C30 1.376(7)
N3 C34 1.470(8)
N4 C44 1.327(7)
N4 C48 1.475(7)
N5 C46 1.334(7)
N5 C60 1.456(7)
N6 C72 1.372(7)
N6 C76 1.459(7)
C1 C2 1.512(9)
C1 H1A 0.9600
C1 H1B 0.9600
C1 H1C 0.9600
C2 C3 1.393(8)
C3 C4 1.422(8)
C3 H3 0.9300
C4 C5 1.521(8)
C5 H5A 0.9600
C5 H5B 0.9600
C5 H5C 0.9600
C6 C11 1.396(8)
C6 C7 1.407(8)
C7 C8 1.377(9)
C7 C15 1.530(9)
C8 C9 1.387(10)
C8 H8 0.9300
C9 C10 1.365(10)
C9 H9 0.9300
C10 C11 1.383(8)
C10 H10 0.9300
C11 C12 1.532(10)
C12 C14 1.502(12)
C12 C13 1.545(12)
C12 H12 0.9800
C13 H13A 0.9600
C13 H13B 0.9600
C13 H13C 0.9600
C14 H14A 0.9600
C14 H14B 0.9600
C14 H14C 0.9600
C15 C17 1.521(11)
C15 C16 1.542(11)
C15 H15 0.9800
C16 H16A 0.9600
C16 H16B 0.9600
C16 H16C 0.9600
C17 H17A 0.9600
C17 H17B 0.9600
C17 H17C 0.9600
C18 C19 1.410(10)
C18 C23 1.414(9)
C19 C20 1.402(9)
C19 C27 1.507(10)
C20 C21 1.375(13)
C20 H20 0.9300
C21 C22 1.380(14)
C21 H21 0.9300
C22 C23 1.397(10)
C22 H22 0.9300
C23 C24 1.517(12)
C24 C26 1.521(13)
C24 C25 1.541(11)
C24 H24 0.9800
C25 H25A 0.9600
C25 H25B 0.9600
C25 H25C 0.9600
C26 H26A 0.9600
C26 H26B 0.9600
C26 H26C 0.9600
C27 C29 1.520(11)
C27 C28 1.530(11)
C27 H27 0.9800
C28 H28A 0.9600
C28 H28B 0.9600
C28 H28C 0.9600
C29 H29A 0.9600
C29 H29B 0.9600
C29 H29C 0.9600
C30 C31 1.348(9)
C30 H30 0.9300
C31 C32 1.429(10)
C31 H31 0.9300
C32 C33 1.313(9)
C32 H32 0.9300
C33 C34 1.536(8)
C33 H33 0.9300
C34 C35 1.527(8)
C34 H34 0.9800
C35 C36 1.365(8)
C37 H37A 0.9600
C37 H37B 0.9600
C37 H37C 0.9600
C38 H38A 0.9600
C38 H38B 0.9600
C38 H38C 0.9600
C39 H39A 0.9600
C39 H39B 0.9600
C39 H39C 0.9600
C40 H40A 0.9600
C40 H40B 0.9600
C40 H40C 0.9600
C41 H41A 0.9600
C41 H41B 0.9600
C41 H41C 0.9600
C42 H42A 0.9600
C42 H42B 0.9600
C42 H42C 0.9600
C43 C44 1.512(8)
C43 H43A 0.9600
C43 H43B 0.9600
C43 H43C 0.9600
C44 C45 1.400(8)
C45 C46 1.393(8)
C45 H45 0.9300
C46 C47 1.511(8)
C47 H47A 0.9600
C47 H47B 0.9600
C47 H47C 0.9600
C48 C53 1.394(8)
C48 C49 1.404(8)
C49 C50 1.397(9)
C49 C57 1.518(10)
C50 C51 1.354(11)
C50 H50 0.9300
C51 C52 1.389(10)
C51 H51 0.9300
C52 C53 1.389(8)
C52 H52 0.9300
C53 C54 1.525(8)
C54 C55 1.521(9)
C54 C56 1.524(10)
C54 H54 0.9800
C55 H55A 0.9600
C55 H55B 0.9600
C55 H55C 0.9600
C56 H56A 0.9600
C56 H56B 0.9600
C56 H56C 0.9600
C57 C58 1.523(10)
C57 C59 1.536(10)
C57 H57 0.9800
C58 H58A 0.9600
C58 H58B 0.9600
C58 H58C 0.9600
C59 H59A 0.9600
C59 H59B 0.9600
C59 H59C 0.9600
C60 C61 1.400(9)
C60 C65 1.406(8)
C61 C62 1.392(9)
C61 C69 1.522(10)
C62 C63 1.383(11)
C62 H62 0.9300
C63 C64 1.357(11)
C63 H63 0.9300
C64 C65 1.394(9)
C64 H64 0.9300
C65 C66 1.531(10)
C66 C68 1.511(10)
C66 C67 1.527(10)
C66 H66 0.9800
C67 H67A 0.9600
C67 H67B 0.9600
C67 H67C 0.9600
C68 H68A 0.9600
C68 H68B 0.9600
C68 H68C 0.9600
C69 C71 1.506(11)
C69 C70 1.551(11)
C69 H69 0.9800
C70 H70A 0.9600
C70 H70B 0.9600
C70 H70C 0.9600
C71 H71A 0.9600
C71 H71B 0.9600
C71 H71C 0.9600
C72 C73 1.340(9)
C72 H72 0.9300
C73 C74 1.436(10)
C73 H73 0.9300
C74 C75 1.314(9)
C74 H74 0.9300
C75 C76 1.526(8)
C75 H75 0.9300
C76 C77 1.544(8)
C76 H76 0.9800
C77 C78 1.357(7)
C79 H79A 0.9600
C79 H79B 0.9600
C79 H79C 0.9600
C80 H80A 0.9600
C80 H80B 0.9600
C80 H80C 0.9600
C81 H81A 0.9600
C81 H81B 0.9600
C81 H81C 0.9600
C82 H82A 0.9600
C82 H82B 0.9600
C82 H82C 0.9600
C83 H83A 0.9600
C83 H83B 0.9600
C83 H83C 0.9600
C84 H84A 0.9600
C84 H84B 0.9600
C84 H84C 0.9600

loop_
_geom_torsion_atom_site_label_1
_geom_torsion_atom_site_label_2
_geom_torsion_atom_site_label_3
_geom_torsion_atom_site_label_4
_geom_torsion
N3 Al1 N1 C2 -66.1(4)
N2 Al1 N1 C2 46.5(4)
C36 Al1 N1 C2 -171.0(4)
N3 Al1 N1 C6 103.0(4)
N2 Al1 N1 C6 -144.3(4)
C36 Al1 N1 C6 -1.9(5)
N3 Al1 N2 C4 65.3(4)
N1 Al1 N2 C4 -48.2(4)
C36 Al1 N2 C4 173.5(4)
N3 Al1 N2 C18 -106.9(5)
N1 Al1 N2 C18 139.6(5)
C36 Al1 N2 C18 1.3(6)
N2 Al1 N3 C30 -29.7(6)
N1 Al1 N3 C30 74.8(5)
C36 Al1 N3 C30 -161.3(5)
N2 Al1 N3 C34 135.7(4)
N1 Al1 N3 C34 -119.9(4)
C36 Al1 N3 C34 4.0(4)
N6 Al2 N4 C44 -63.6(4)
N5 Al2 N4 C44 49.8(4)
C78 Al2 N4 C44 -173.3(4)
N6 Al2 N4 C48 106.5(4)
N5 Al2 N4 C48 -140.1(4)
C78 Al2 N4 C48 -3.2(6)
N6 Al2 N5 C46 66.1(4)
N4 Al2 N5 C46 -46.8(4)
C78 Al2 N5 C46 171.4(4)
N6 Al2 N5 C60 -102.4(5)
N4 Al2 N5 C60 144.6(5)
C78 Al2 N5 C60 2.8(6)
N4 Al2 N6 C72 32.0(6)
N5 Al2 N6 C72 -71.8(6)
C78 Al2 N6 C72 164.6(5)
N4 Al2 N6 C76 -135.2(3)
N5 Al2 N6 C76 121.0(4)
C78 Al2 N6 C76 -2.6(4)
C6 N1 C2 C3 169.0(5)
Al1 N1 C2 C3 -21.1(7)
C6 N1 C2 C1 -13.0(9)
Al1 N1 C2 C1 156.9(5)
N1 C2 C3 C4 -15.7(10)
C1 C2 C3 C4 166.2(6)
C18 N2 C4 C3 -161.8(6)
Al1 N2 C4 C3 25.2(7)
C18 N2 C4 C5 23.5(8)
Al1 N2 C4 C5 -149.5(5)
C2 C3 C4 N2 13.2(10)
C2 C3 C4 C5 -171.9(6)
C2 N1 C6 C11 90.1(7)
Al1 N1 C6 C11 -78.4(7)
C2 N1 C6 C7 -90.8(7)
Al1 N1 C6 C7 100.7(6)
C11 C6 C7 C8 -1.7(9)
N1 C6 C7 C8 179.2(6)
C11 C6 C7 C15 180.0(6)
N1 C6 C7 C15 0.8(9)
C6 C7 C8 C9 1.2(10)
C15 C7 C8 C9 179.6(7)
C7 C8 C9 C10 0.3(11)
C8 C9 C10 C11 -1.4(10)
C9 C10 C11 C6 0.9(10)
C9 C10 C11 C12 -179.7(7)
C7 C6 C11 C10 0.6(9)
N1 C6 C11 C10 179.8(6)
C7 C6 C11 C12 -178.7(6)
N1 C6 C11 C12 0.5(9)
C10 C11 C12 C14 -61.1(8)
C6 C11 C12 C14 118.2(7)
C10 C11 C12 C13 61.7(9)
C6 C11 C12 C13 -118.9(7)
C8 C7 C15 C17 -89.0(8)
C6 C7 C15 C17 89.4(8)
C8 C7 C15 C16 35.0(9)
C6 C7 C15 C16 -146.6(7)
C4 N2 C18 C19 -110.3(7)
Al1 N2 C18 C19 61.4(7)
C4 N2 C18 C23 71.3(7)
Al1 N2 C18 C23 -116.9(6)
C23 C18 C19 C20 -1.5(9)
N2 C18 C19 C20 -179.8(5)
C23 C18 C19 C27 179.7(6)
N2 C18 C19 C27 1.3(9)
C18 C19 C20 C21 1.4(10)
C27 C19 C20 C21 -179.7(7)
C19 C20 C21 C22 -0.1(12)
C20 C21 C22 C23 -1.2(12)
C21 C22 C23 C18 1.0(11)
C21 C22 C23 C24 -179.4(8)
C19 C18 C23 C22 0.4(9)
N2 C18 C23 C22 178.7(6)
C19 C18 C23 C24 -179.2(7)
N2 C18 C23 C24 -0.9(10)
C22 C23 C24 C26 72.4(9)
C18 C23 C24 C26 -108.0(8)
C22 C23 C24 C25 -50.3(9)
C18 C23 C24 C25 129.2(7)
C20 C19 C27 C29 53.7(8)
C18 C19 C27 C29 -127.4(7)
C20 C19 C27 C28 -71.0(9)
C18 C19 C27 C28 107.9(8)
C34 N3 C30 C31 -20.9(8)
Al1 N3 C30 C31 143.9(5)
N3 C30 C31 C32 -8.1(9)
C30 C31 C32 C33 14.2(10)
C31 C32 C33 C34 8.8(10)
C30 N3 C34 C35 166.7(5)
Al1 N3 C34 C35 -1.2(6)
C30 N3 C34 C33 40.2(7)
Al1 N3 C34 C33 -127.8(4)
C32 C33 C34 N3 -35.2(8)
C32 C33 C34 C35 -160.4(6)
N3 C34 C35 C36 -4.1(7)
C33 C34 C35 C36 120.2(6)
N3 C34 C35 Si2 174.8(4)
C33 C34 C35 Si2 -60.9(6)
C40 Si2 C35 C36 157.4(6)
C42 Si2 C35 C36 40.8(7)
C41 Si2 C35 C36 -82.8(6)
C40 Si2 C35 C34 -21.4(6)
C42 Si2 C35 C34 -138.0(5)
C41 Si2 C35 C34 98.4(5)
C34 C35 C36 Si1 -176.7(4)
Si2 C35 C36 Si1 4.6(9)
C34 C35 C36 Al1 6.7(6)
Si2 C35 C36 Al1 -172.0(3)
C39 Si1 C36 C35 -90.0(6)
C37 Si1 C36 C35 155.1(6)
C38 Si1 C36 C35 38.1(7)
C39 Si1 C36 Al1 86.2(4)
C37 Si1 C36 Al1 -28.8(5)
C38 Si1 C36 Al1 -145.7(4)
N3 Al1 C36 C35 -6.0(4)
N2 Al1 C36 C35 -121.9(4)
N1 Al1 C36 C35 108.5(4)
N3 Al1 C36 Si1 177.0(3)
N2 Al1 C36 Si1 61.1(4)
N1 Al1 C36 Si1 -68.5(4)
C48 N4 C44 C45 161.0(5)
Al2 N4 C44 C45 -27.6(7)
C48 N4 C44 C43 -21.7(8)
Al2 N4 C44 C43 149.6(5)
N4 C44 C45 C46 -11.6(10)
C43 C44 C45 C46 171.1(6)
C60 N5 C46 C45 -169.4(6)
Al2 N5 C46 C45 21.3(8)
C60 N5 C46 C47 12.4(9)
Al2 N5 C46 C47 -156.9(5)
C44 C45 C46 N5 15.4(10)
C44 C45 C46 C47 -166.3(7)
C44 N4 C48 C53 111.1(6)
Al2 N4 C48 C53 -58.6(7)
C44 N4 C48 C49 -71.5(6)
Al2 N4 C48 C49 118.8(5)
C53 C48 C49 C50 -2.5(8)
N4 C48 C49 C50 -179.8(5)
C53 C48 C49 C57 175.9(6)
N4 C48 C49 C57 -1.4(8)
C48 C49 C50 C51 -0.5(9)
C57 C49 C50 C51 -179.0(7)
C49 C50 C51 C52 1.6(11)
C50 C51 C52 C53 0.2(10)
C51 C52 C53 C48 -3.0(9)
C51 C52 C53 C54 -179.1(6)
C49 C48 C53 C52 4.3(8)
N4 C48 C53 C52 -178.5(5)
C49 C48 C53 C54 -179.9(5)
N4 C48 C53 C54 -2.6(8)
C52 C53 C54 C55 73.5(7)
C48 C53 C54 C55 -102.4(7)
C52 C53 C54 C56 -49.9(8)
C48 C53 C54 C56 134.2(6)
C50 C49 C57 C58 51.1(8)
C48 C49 C57 C58 -127.3(6)
C50 C49 C57 C59 -69.9(8)
C48 C49 C57 C59 111.7(7)
C46 N5 C60 C61 -92.9(7)
Al2 N5 C60 C61 75.0(7)
C46 N5 C60 C65 89.2(7)
Al2 N5 C60 C65 -103.0(5)
C65 C60 C61 C62 -1.8(9)
N5 C60 C61 C62 -179.7(5)
C65 C60 C61 C69 179.4(6)
N5 C60 C61 C69 1.5(9)
C60 C61 C62 C63 0.1(10)
C69 C61 C62 C63 179.0(6)
C61 C62 C63 C64 0.8(11)
C62 C63 C64 C65 0.0(11)
C63 C64 C65 C60 -1.7(10)
C63 C64 C65 C66 178.8(7)
C61 C60 C65 C64 2.6(9)
N5 C60 C65 C64 -179.4(5)
C61 C60 C65 C66 -177.9(6)
N5 C60 C65 C66 0.1(8)
C64 C65 C66 C68 89.0(8)
C60 C65 C66 C68 -90.5(8)
C64 C65 C66 C67 -36.7(9)
C60 C65 C66 C67 143.8(7)
C62 C61 C69 C71 -63.3(9)
C60 C61 C69 C71 115.5(8)
C62 C61 C69 C70 58.8(8)
C60 C61 C69 C70 -122.4(7)
C76 N6 C72 C73 19.2(8)
Al2 N6 C72 C73 -147.6(5)
N6 C72 C73 C74 11.7(9)
C72 C73 C74 C75 -16.7(10)
C73 C74 C75 C76 -9.1(9)
C72 N6 C76 C75 -41.9(6)
Al2 N6 C76 C75 127.8(4)
C72 N6 C76 C77 -168.5(4)
Al2 N6 C76 C77 1.2(5)
C74 C75 C76 N6 37.7(7)
C74 C75 C76 C77 163.0(5)
N6 C76 C77 C78 1.8(7)
C75 C76 C77 C78 -122.8(6)
N6 C76 C77 Si4 -176.4(4)
C75 C76 C77 Si4 59.0(6)
C84 Si4 C77 C78 -157.1(6)
C83 Si4 C77 C78 82.3(6)
C82 Si4 C77 C78 -41.2(6)
C84 Si4 C77 C76 20.9(6)
C83 Si4 C77 C76 -99.7(5)
C82 Si4 C77 C76 136.8(5)
C76 C77 C78 Si3 178.6(4)
Si4 C77 C78 Si3 -3.5(8)
C76 C77 C78 Al2 -3.5(6)
Si4 C77 C78 Al2 174.3(3)
C79 Si3 C78 C77 89.3(6)
C80 Si3 C78 C77 -154.9(6)
C81 Si3 C78 C77 -38.7(7)
C79 Si3 C78 Al2 -88.4(4)
C80 Si3 C78 Al2 27.5(4)
C81 Si3 C78 Al2 143.7(4)
N6 Al2 C78 C77 3.4(4)
N4 Al2 C78 C77 120.7(4)
N5 Al2 C78 C77 -111.3(4)
N6 Al2 C78 Si3 -178.4(3)
N4 Al2 C78 Si3 -61.2(4)
N5 Al2 C78 Si3 66.8(4)
